data_4020723
loop_
_publ_author_name
'Tetsuya Kodama'
'Marc M. Greenberg'

_publ_section_title
;
 Preparation and Analysis of Oligonucleotides Containing
 Lesions Resulting from C5'-Oxidation
;
_journal_name_full 'Journal of Organic Chemistry'
_journal_page_first 9916
_journal_page_last 9924
_journal_paper_doi 10.1021/jo051666k
_journal_volume 70
_journal_year 2005
_chemical_formula_sum 'C44 H52 N4 O24'
_chemical_formula_weight 1020.90
_space_group_IT_number 1
_symmetry_cell_setting triclinic
_symmetry_space_group_name_Hall 'P 1'
_symmetry_space_group_name_H-M 'P 1'
_cell_angle_alpha 101.103(11)
_cell_angle_beta 94.950(10)
_cell_angle_gamma 111.346(10)
_cell_formula_units_Z 1
_cell_length_a 9.3699(10)
_cell_length_b 10.4362(12)
_cell_length_c 13.2079(18)
_cell_measurement_temperature 110(2)
_cell_volume 1163.0(2)
_diffrn_ambient_temperature 110(2)
_exptl_crystal_density_diffrn 1.458
_cod_database_code 4020723

loop_
_symmetry_equiv_pos_as_xyz
'x, y, z'

loop_
_atom_site_label
_atom_site_type_symbol
_atom_site_fract_x
_atom_site_fract_y
_atom_site_fract_z
_atom_site_U_iso_or_equiv
_atom_site_adp_type
_atom_site_occupancy
_atom_site_symmetry_multiplicity
_atom_site_calc_flag
_atom_site_refinement_flags
_atom_site_disorder_assembly
_atom_site_disorder_group
O1 O -0.34896(18) -1.18102(16) -0.40379(12) 0.0221(3) Uani 1 1 d . . .
O2 O -0.4228(3) -1.0213(2) -0.61115(14) 0.0402(4) Uani 1 1 d . . .
H2O H -0.515(5) -1.021(5) -0.595(3) 0.083(14) Uiso 1 1 d . . .
H2O' H -1.754(5) -0.970(4) -0.610(3) 0.078(12) Uiso 1 1 d . . .
O3 O -0.58951(18) -1.19564(16) -0.48557(13) 0.0224(3) Uani 1 1 d . . .
O4 O -1.05555(18) -1.15842(16) -0.17837(13) 0.0248(4) Uani 1 1 d . . .
O5 O -0.89482(19) -0.98516(16) -0.27980(13) 0.0237(3) Uani 1 1 d . . .
O6 O -0.9765(3) -1.6055(2) -0.2971(2) 0.0528(6) Uani 1 1 d . . .
O7 O -0.8060(2) -1.56356(18) -0.39917(15) 0.0329(4) Uani 1 1 d . . .
O8 O -0.38656(19) -1.00472(17) -0.28064(13) 0.0249(3) Uani 1 1 d . . .
O9 O -0.7572(2) -0.86072(18) 0.06237(13) 0.0292(4) Uani 1 1 d . . .
O10 O -0.5861(2) -0.70945(17) -0.04787(14) 0.0281(4) Uani 1 1 d . . .
O11 O -0.7486(3) -1.34136(19) -0.05124(16) 0.0388(4) Uani 1 1 d . . .
O12 O -0.5345(3) -1.3054(2) -0.11380(17) 0.0394(5) Uani 1 1 d . . .
N1 N -0.8879(2) -1.5250(2) -0.34169(16) 0.0262(4) Uani 1 1 d . . .
N2 N -0.6336(3) -1.2645(2) -0.08186(16) 0.0286(4) Uani 1 1 d . . .
C1 C -0.4409(3) -1.1936(2) -0.49988(18) 0.0216(4) Uani 1 1 d . . .
H1A H -0.4506 -1.2800 -0.5531 0.026 Uiso 1 1 calc R . .
C2 C -0.3467(3) -1.0588(2) -0.53324(19) 0.0266(5) Uani 1 1 d . . .
H2A H -0.2569 -1.0745 -0.5610 0.032 Uiso 1 1 calc R . .
C3 C -0.2798(3) -0.9480(2) -0.4288(2) 0.0354(5) Uani 1 1 d . . .
H3A H -0.1713 -0.8843 -0.4281 0.043 Uiso 1 1 calc R . .
H3B H -0.3430 -0.8903 -0.4157 0.043 Uiso 1 1 calc R . .
C4 C -0.2868(3) -1.0345(2) -0.3473(2) 0.0269(5) Uani 1 1 d . . .
H4A H -0.1808 -1.0075 -0.3067 0.032 Uiso 1 1 calc R . .
C5 C -0.6788(3) -1.3201(2) -0.45142(18) 0.0209(4) Uani 1 1 d . . .
H5A H -0.6076 -1.3524 -0.4135 0.025 Uiso 1 1 calc R . .
H5B H -0.7416 -1.3976 -0.5130 0.025 Uiso 1 1 calc R . .
C6 C -0.7844(2) -1.2859(2) -0.38047(17) 0.0193(4) Uani 1 1 d . . .
C7 C -0.8792(2) -1.3803(2) -0.32899(18) 0.0210(4) Uani 1 1 d . . .
C8 C -0.9722(3) -1.3423(2) -0.26045(18) 0.0220(4) Uani 1 1 d . . .
H8A H -1.0341 -1.4089 -0.2259 0.026 Uiso 1 1 calc R . .
C9 C -0.9729(3) -1.2087(2) -0.24385(17) 0.0194(4) Uani 1 1 d . . .
C10 C -0.8829(2) -1.1126(2) -0.29795(17) 0.0196(4) Uani 1 1 d . . .
C11 C -0.7906(2) -1.1516(2) -0.36409(17) 0.0186(4) Uani 1 1 d . . .
H11A H -0.7300 -1.0852 -0.3993 0.022 Uiso 1 1 calc R . .
C12 C -1.1399(3) -1.2498(3) -0.1169(2) 0.0319(6) Uani 1 1 d . . .
H12A H -1.1847 -1.1987 -0.0677 0.048 Uiso 1 1 calc R . .
H12B H -1.0691 -1.2801 -0.0779 0.048 Uiso 1 1 calc R . .
H12C H -1.2235 -1.3332 -0.1632 0.048 Uiso 1 1 calc R . .
C13 C -0.8169(3) -0.8887(2) -0.3399(2) 0.0279(5) Uani 1 1 d . . .
H13A H -0.8412 -0.8040 -0.3238 0.042 Uiso 1 1 calc R . .
H13B H -0.8519 -0.9346 -0.4147 0.042 Uiso 1 1 calc R . .
H13C H -0.7044 -0.8613 -0.3224 0.042 Uiso 1 1 calc R . .
C14 C -0.4234(3) -1.0903(2) -0.20690(19) 0.0237(5) Uani 1 1 d . . .
H14A H -0.3267 -1.0834 -0.1653 0.028 Uiso 1 1 calc R . .
H14B H -0.4831 -1.1908 -0.2440 0.028 Uiso 1 1 calc R . .
C15 C -0.5182(3) -1.0389(2) -0.13619(17) 0.0211(4) Uani 1 1 d . . .
C16 C -0.6141(3) -1.1178(2) -0.07734(18) 0.0224(4) Uani 1 1 d . . .
C17 C -0.7002(3) -1.0649(2) -0.01158(17) 0.0228(4) Uani 1 1 d . . .
H17A H -0.7676 -1.1238 0.0255 0.027 Uiso 1 1 calc R . .
C18 C -0.6862(3) -0.9263(2) -0.00123(18) 0.0232(4) Uani 1 1 d . . .
C19 C -0.5910(3) -0.8433(2) -0.06180(18) 0.0229(4) Uani 1 1 d . . .
C20 C -0.5102(3) -0.8996(2) -0.12732(18) 0.0224(4) Uani 1 1 d . . .
H20A H -0.4474 -0.8428 -0.1676 0.027 Uiso 1 1 calc R . .
C21 C -0.8476(3) -0.9394(3) 0.1284(2) 0.0345(6) Uani 1 1 d . . .
H21A H -0.8943 -0.8817 0.1699 0.052 Uiso 1 1 calc R . .
H21B H -0.7803 -0.9640 0.1755 0.052 Uiso 1 1 calc R . .
H21C H -0.9300 -1.0264 0.0851 0.052 Uiso 1 1 calc R . .
C22 C -0.4923(3) -0.6199(3) -0.1067(2) 0.0319(5) Uani 1 1 d . . .
H22A H -0.4993 -0.5406 -0.0927 0.048 Uiso 1 1 calc R . .
H22B H -0.5287 -0.6636 -0.1817 0.048 Uiso 1 1 d R . .
H22C H -0.3836 -0.6074 -0.0885 0.048 Uiso 1 1 d R . .
O1' O -1.49603(17) -0.53335(15) -0.56433(12) 0.0207(3) Uani 1 1 d . . .
O2' O -1.6328(2) -0.89893(17) -0.55259(15) 0.0347(4) Uani 1 1 d . . .
O3' O -1.47728(18) -0.72864(16) -0.67926(12) 0.0215(3) Uani 1 1 d . . .
O4' O -1.0991(2) -0.88305(17) -1.02166(13) 0.0263(3) Uani 1 1 d . . .
O5' O -1.2693(2) -1.03151(17) -0.90947(14) 0.0272(4) Uani 1 1 d . . .
O6' O -1.1140(2) -0.40524(19) -0.92084(16) 0.0368(4) Uani 1 1 d . . .
O7' O -1.3189(2) -0.43418(19) -0.84842(16) 0.0356(4) Uani 1 1 d . . .
O8' O -1.24968(17) -0.51395(15) -0.48958(13) 0.0214(3) Uani 1 1 d . . .
O9' O -0.79207(19) -0.57202(16) -0.79298(13) 0.0237(3) Uani 1 1 d . . .
O10' O -0.95812(18) -0.73861(15) -0.68875(12) 0.0217(3) Uani 1 1 d . . .
O11' O -0.8721(2) -0.12279(18) -0.69236(17) 0.0407(5) Uani 1 1 d . . .
O12' O -1.0279(2) -0.15102(17) -0.58069(16) 0.0330(4) Uani 1 1 d . . .
N1' N -1.2229(2) -0.4787(2) -0.88456(16) 0.0265(4) Uani 1 1 d . . .
N2' N -0.9544(2) -0.1968(2) -0.64054(17) 0.0256(4) Uani 1 1 d . . .
C1' C -1.5712(3) -0.6792(2) -0.61911(18) 0.0215(4) Uani 1 1 d . . .
H1'A H -1.6692 -0.6940 -0.6651 0.026 Uiso 1 1 calc R . .
C2' C -1.6111(3) -0.7541(2) -0.53023(19) 0.0288(5) Uani 1 1 d . . .
H2'A H -1.7089 -0.7471 -0.5100 0.035 Uiso 1 1 calc R . .
C3' C -1.4774(3) -0.6625(2) -0.43977(19) 0.0268(5) Uani 1 1 d . . .
H3'A H -1.5172 -0.6454 -0.3736 0.032 Uiso 1 1 calc R . .
H3'B H -1.4035 -0.7087 -0.4303 0.032 Uiso 1 1 calc R . .
C4' C -1.3994(2) -0.5243(2) -0.47192(18) 0.0204(4) Uani 1 1 d . . .
H4'A H -1.3917 -0.4419 -0.4154 0.025 Uiso 1 1 calc R . .
C5' C -1.4306(3) -0.6451(2) -0.75413(18) 0.0219(4) Uani 1 1 d . . .
H5'A H -1.3668 -0.5454 -0.7171 0.026 Uiso 1 1 calc R . .
H5'B H -1.5239 -0.6472 -0.7970 0.026 Uiso 1 1 calc R . .
C6' C -1.3380(2) -0.7024(2) -0.82400(17) 0.0199(4) Uani 1 1 d . . .
C7' C -1.2417(3) -0.6237(2) -0.88436(18) 0.0217(4) Uani 1 1 d . . .
C8' C -1.1566(3) -0.6784(2) -0.94990(17) 0.0222(4) Uani 1 1 d . . .
H8'A H -1.0911 -0.6214 -0.9889 0.027 Uiso 1 1 calc R . .
C9' C -1.1693(3) -0.8159(2) -0.95704(17) 0.0210(4) Uani 1 1 d . . .
C10' C -1.2643(3) -0.8978(2) -0.89662(18) 0.0204(4) Uani 1 1 d . . .
C11' C -1.3449(3) -0.8401(2) -0.83089(17) 0.0190(4) Uani 1 1 d . . .
H11B H -1.4065 -0.8957 -0.7894 0.023 Uiso 1 1 calc R . .
C12' C -1.0069(3) -0.8041(3) -1.0870(2) 0.0310(5) Uani 1 1 d . . .
H12D H -0.9660 -0.8643 -1.1317 0.047 Uiso 1 1 calc R . .
H12E H -0.9202 -0.7211 -1.0431 0.047 Uiso 1 1 calc R . .
H12F H -1.0713 -0.7731 -1.1309 0.047 Uiso 1 1 calc R . .
C13' C -1.3662(3) -1.1216(2) -0.8521(2) 0.0288(5) Uani 1 1 d . . .
H13D H -1.3607 -1.2151 -0.8697 0.043 Uiso 1 1 calc R . .
H13E H -1.4739 -1.1315 -0.8705 0.043 Uiso 1 1 calc R . .
H13F H -1.3302 -1.0797 -0.7768 0.043 Uiso 1 1 calc R . .
C14' C -1.1652(3) -0.3925(2) -0.52634(18) 0.0210(4) Uani 1 1 d . . .
H14C H -1.1031 -0.3121 -0.4663 0.025 Uiso 1 1 calc R . .
H14D H -1.2383 -0.3641 -0.5662 0.025 Uiso 1 1 calc R . .
C15' C -1.0596(2) -0.4295(2) -0.59567(18) 0.0191(4) Uani 1 1 d . . .
C16' C -0.9638(3) -0.3406(2) -0.65065(18) 0.0204(4) Uani 1 1 d . . .
C17' C -0.8718(3) -0.3823(2) -0.71700(18) 0.0208(4) Uani 1 1 d . . .
H17B H -0.8087 -0.3180 -0.7527 0.025 Uiso 1 1 calc R . .
C18' C -0.8730(2) -0.5173(2) -0.73049(17) 0.0184(4) Uani 1 1 d . . .
C19' C -0.9657(2) -0.6092(2) -0.67364(17) 0.0177(4) Uani 1 1 d . . .
C20' C -1.0577(2) -0.5658(2) -0.60959(17) 0.0177(4) Uani 1 1 d . . .
H20B H -1.1213 -0.6301 -0.5741 0.021 Uiso 1 1 calc R . .
C21' C -0.7024(3) -0.4826(3) -0.8539(2) 0.0321(6) Uani 1 1 d . . .
H21D H -0.6594 -0.5364 -0.9025 0.048 Uiso 1 1 calc R . .
H21E H -0.6173 -0.4010 -0.8072 0.048 Uiso 1 1 calc R . .
H21F H -0.7693 -0.4493 -0.8936 0.048 Uiso 1 1 calc R . .
C22' C -1.0427(3) -0.8333(2) -0.6296(2) 0.0258(5) Uani 1 1 d . . .
H22D H -1.0274 -0.9224 -0.6479 0.039 Uiso 1 1 calc R . .
H22E H -1.1537 -0.8525 -0.6458 0.039 Uiso 1 1 calc R . .
H22F H -1.0050 -0.7899 -0.5546 0.039 Uiso 1 1 calc R . .

loop_
_atom_site_aniso_label
_atom_site_aniso_U_11
_atom_site_aniso_U_22
_atom_site_aniso_U_33
_atom_site_aniso_U_23
_atom_site_aniso_U_13
_atom_site_aniso_U_12
O1 0.0239(8) 0.0195(7) 0.0259(8) 0.0073(6) 0.0061(6) 0.0106(6)
O2 0.0549(11) 0.0522(11) 0.0356(9) 0.0245(8) 0.0228(8) 0.0358(9)
O3 0.0229(8) 0.0222(7) 0.0277(8) 0.0090(6) 0.0095(6) 0.0125(6)
O4 0.0306(9) 0.0255(8) 0.0264(9) 0.0108(7) 0.0155(7) 0.0158(7)
O5 0.0294(8) 0.0192(7) 0.0285(9) 0.0083(6) 0.0139(7) 0.0130(6)
O6 0.0724(15) 0.0284(9) 0.0772(16) 0.0285(10) 0.0470(13) 0.0262(10)
O7 0.0412(10) 0.0210(8) 0.0433(10) 0.0075(7) 0.0162(8) 0.0180(7)
O8 0.0299(8) 0.0217(7) 0.0266(8) 0.0071(6) 0.0079(7) 0.0126(6)
O9 0.0365(9) 0.0281(8) 0.0271(9) 0.0046(7) 0.0101(7) 0.0172(7)
O10 0.0387(10) 0.0206(7) 0.0303(9) 0.0067(7) 0.0090(7) 0.0167(7)
O11 0.0539(12) 0.0264(9) 0.0393(11) 0.0168(8) 0.0157(9) 0.0132(8)
O12 0.0592(13) 0.0305(9) 0.0442(11) 0.0162(8) 0.0191(10) 0.0295(9)
N1 0.0326(11) 0.0196(9) 0.0305(11) 0.0069(8) 0.0087(9) 0.0136(8)
N2 0.0437(12) 0.0226(9) 0.0218(10) 0.0058(8) 0.0026(9) 0.0158(9)
C1 0.0227(10) 0.0234(10) 0.0245(10) 0.0083(8) 0.0089(8) 0.0133(8)
C2 0.0316(11) 0.0266(11) 0.0315(12) 0.0141(9) 0.0153(9) 0.0169(9)
C3 0.0449(14) 0.0208(10) 0.0412(14) 0.0108(9) 0.0188(11) 0.0092(9)
C4 0.0254(11) 0.0212(10) 0.0319(12) 0.0036(9) 0.0066(9) 0.0076(8)
C5 0.0191(10) 0.0186(9) 0.0245(11) 0.0030(8) 0.0027(8) 0.0080(8)
C6 0.0187(10) 0.0200(9) 0.0189(10) 0.0012(8) 0.0012(8) 0.0093(8)
C7 0.0211(10) 0.0187(9) 0.0254(11) 0.0050(8) 0.0033(8) 0.0106(8)
C8 0.0241(11) 0.0186(9) 0.0247(11) 0.0083(8) 0.0063(9) 0.0080(8)
C9 0.0216(10) 0.0212(10) 0.0193(10) 0.0059(8) 0.0068(8) 0.0115(8)
C10 0.0206(10) 0.0185(9) 0.0215(11) 0.0047(8) 0.0044(8) 0.0094(8)
C11 0.0188(10) 0.0181(9) 0.0191(10) 0.0039(8) 0.0042(8) 0.0076(8)
C12 0.0400(14) 0.0326(12) 0.0364(14) 0.0208(11) 0.0230(11) 0.0195(11)
C13 0.0348(13) 0.0196(10) 0.0340(13) 0.0112(9) 0.0141(11) 0.0116(9)
C14 0.0291(12) 0.0216(10) 0.0236(11) 0.0055(9) 0.0040(9) 0.0135(9)
C15 0.0240(10) 0.0215(10) 0.0174(10) 0.0021(8) -0.0003(8) 0.0106(8)
C16 0.0319(11) 0.0167(9) 0.0195(10) 0.0043(8) 0.0007(9) 0.0114(8)
C17 0.0278(11) 0.0245(10) 0.0175(10) 0.0055(8) 0.0027(8) 0.0118(8)
C18 0.0292(11) 0.0249(10) 0.0171(10) 0.0031(8) 0.0043(9) 0.0134(9)
C19 0.0292(11) 0.0216(10) 0.0204(10) 0.0052(8) 0.0016(9) 0.0133(9)
C20 0.0260(11) 0.0179(9) 0.0231(11) 0.0033(8) 0.0018(9) 0.0097(8)
C21 0.0394(14) 0.0377(13) 0.0303(13) 0.0068(11) 0.0144(11) 0.0183(11)
C22 0.0469(14) 0.0226(10) 0.0303(13) 0.0087(9) 0.0077(11) 0.0166(10)
O1' 0.0216(7) 0.0158(6) 0.0262(8) 0.0052(6) 0.0051(6) 0.0087(6)
O2' 0.0395(9) 0.0238(7) 0.0460(10) 0.0122(7) 0.0169(8) 0.0141(7)
O3' 0.0267(8) 0.0196(7) 0.0221(8) 0.0062(6) 0.0069(6) 0.0124(6)
O4' 0.0314(8) 0.0273(8) 0.0265(8) 0.0065(7) 0.0113(7) 0.0172(7)
O5' 0.0366(9) 0.0203(7) 0.0310(9) 0.0072(7) 0.0103(7) 0.0166(7)
O6' 0.0481(11) 0.0275(8) 0.0423(11) 0.0189(8) 0.0207(9) 0.0152(8)
O7' 0.0453(11) 0.0280(9) 0.0470(11) 0.0155(8) 0.0212(9) 0.0233(8)
O8' 0.0206(7) 0.0201(7) 0.0284(8) 0.0088(6) 0.0081(6) 0.0113(6)
O9' 0.0282(8) 0.0234(7) 0.0275(9) 0.0119(7) 0.0133(7) 0.0142(6)
O10' 0.0254(8) 0.0168(7) 0.0281(9) 0.0087(6) 0.0093(7) 0.0114(6)
O11' 0.0557(12) 0.0206(8) 0.0527(12) 0.0175(8) 0.0238(10) 0.0150(8)
O12' 0.0376(9) 0.0213(8) 0.0477(11) 0.0101(7) 0.0162(8) 0.0172(7)
N1' 0.0354(11) 0.0247(9) 0.0240(10) 0.0075(8) 0.0073(8) 0.0158(8)
N2' 0.0307(10) 0.0174(8) 0.0315(11) 0.0094(8) 0.0055(8) 0.0107(8)
C1' 0.0223(10) 0.0168(9) 0.0265(11) 0.0064(8) 0.0093(9) 0.0070(8)
C2' 0.0353(12) 0.0178(9) 0.0313(12) 0.0075(8) 0.0111(9) 0.0059(8)
C3' 0.0325(11) 0.0237(10) 0.0278(11) 0.0116(9) 0.0113(9) 0.0110(9)
C4' 0.0226(10) 0.0183(9) 0.0228(10) 0.0053(8) 0.0080(8) 0.0097(8)
C5' 0.0276(11) 0.0212(10) 0.0215(11) 0.0057(8) 0.0068(9) 0.0140(9)
C6' 0.0222(10) 0.0198(10) 0.0188(10) 0.0048(8) 0.0020(8) 0.0096(8)
C7' 0.0257(10) 0.0196(10) 0.0206(10) 0.0042(8) 0.0006(9) 0.0107(8)
C8' 0.0261(11) 0.0229(10) 0.0194(10) 0.0071(8) 0.0022(8) 0.0110(8)
C9' 0.0227(10) 0.0245(10) 0.0170(10) 0.0024(8) 0.0010(8) 0.0125(8)
C10' 0.0242(10) 0.0176(9) 0.0209(10) 0.0033(8) 0.0027(8) 0.0108(8)
C11' 0.0215(10) 0.0178(9) 0.0193(10) 0.0043(8) 0.0019(8) 0.0098(8)
C12' 0.0385(13) 0.0315(12) 0.0282(12) 0.0083(10) 0.0157(11) 0.0169(10)
C13' 0.0428(13) 0.0197(10) 0.0264(12) 0.0081(9) 0.0078(10) 0.0133(9)
C14' 0.0206(10) 0.0181(9) 0.0253(11) 0.0029(8) 0.0041(8) 0.0096(8)
C15' 0.0191(10) 0.0170(9) 0.0220(10) 0.0041(8) 0.0021(8) 0.0087(8)
C16' 0.0236(10) 0.0121(9) 0.0254(11) 0.0062(8) 0.0019(9) 0.0063(8)
C17' 0.0237(11) 0.0183(9) 0.0234(11) 0.0088(8) 0.0059(9) 0.0094(8)
C18' 0.0190(10) 0.0205(9) 0.0193(10) 0.0080(8) 0.0066(8) 0.0095(8)
C19' 0.0194(10) 0.0123(8) 0.0213(11) 0.0047(8) 0.0015(8) 0.0062(7)
C20' 0.0192(10) 0.0156(9) 0.0202(10) 0.0061(8) 0.0036(8) 0.0081(7)
C21' 0.0374(13) 0.0384(13) 0.0342(13) 0.0226(11) 0.0212(11) 0.0203(11)
C22' 0.0342(12) 0.0181(10) 0.0313(13) 0.0121(9) 0.0128(10) 0.0126(9)

loop_
_geom_bond_atom_site_label_1
_geom_bond_atom_site_label_2
_geom_bond_distance
_geom_bond_site_symmetry_2
_geom_bond_publ_flag
O1 C1 1.427(3) . ?
O1 C4 1.440(3) . ?
O2 C2 1.397(3) . ?
O3 C1 1.415(2) . ?
O3 C5 1.446(3) . ?
O4 C9 1.364(3) . ?
O4 C12 1.433(3) . ?
O5 C10 1.353(3) . ?
O5 C13 1.432(2) . ?
O6 N1 1.229(3) . ?
O7 N1 1.239(3) . ?
O8 C4 1.412(3) . ?
O8 C14 1.426(3) . ?
O9 C18 1.350(3) . ?
O9 C21 1.432(3) . ?
O10 C19 1.356(3) . ?
O10 C22 1.432(3) . ?
O11 N2 1.240(3) . ?
O12 N2 1.228(3) . ?
N1 C7 1.458(3) . ?
N2 C16 1.463(3) . ?
C1 C2 1.534(3) . ?
C2 C3 1.530(4) . ?
C3 C4 1.524(3) . ?
C5 C6 1.507(3) . ?
C6 C7 1.396(3) . ?
C6 C11 1.400(3) . ?
C7 C8 1.409(3) . ?
C8 C9 1.372(3) . ?
C9 C10 1.411(3) . ?
C10 C11 1.388(3) . ?
C14 C15 1.499(3) . ?
C15 C16 1.385(3) . ?
C15 C20 1.409(3) . ?
C16 C17 1.404(3) . ?
C17 C18 1.382(3) . ?
C18 C19 1.419(3) . ?
C19 C20 1.382(3) . ?
O1' C4' 1.422(3) . ?
O1' C1' 1.429(3) . ?
O2' C2' 1.417(3) . ?
O3' C1' 1.402(2) . ?
O3' C5' 1.435(3) . ?
O4' C9' 1.361(3) . ?
O4' C12' 1.434(3) . ?
O5' C10' 1.355(3) . ?
O5' C13' 1.433(3) . ?
O6' N1' 1.231(3) . ?
O7' N1' 1.243(3) . ?
O8' C4' 1.411(2) . ?
O8' C14' 1.429(2) . ?
O9' C18' 1.350(3) . ?
O9' C21' 1.435(3) . ?
O10' C19' 1.356(2) . ?
O10' C22' 1.432(2) . ?
O11' N2' 1.233(3) . ?
O12' N2' 1.231(3) . ?
N1' C7' 1.459(3) . ?
N2' C16' 1.450(3) . ?
C1' C2' 1.532(3) . ?
C2' C3' 1.530(3) . ?
C3' C4' 1.522(3) . ?
C5' C6' 1.505(3) . ?
C6' C11' 1.399(3) . ?
C6' C7' 1.400(3) . ?
C7' C8' 1.404(3) . ?
C8' C9' 1.380(3) . ?
C9' C10' 1.411(3) . ?
C10' C11' 1.390(3) . ?
C14' C15' 1.505(3) . ?
C15' C16' 1.400(3) . ?
C15' C20' 1.406(3) . ?
C16' C17' 1.399(3) . ?
C17' C18' 1.381(3) . ?
C18' C19' 1.422(3) . ?
C19' C20' 1.388(3) . ?
